data_4023414
loop_
_publ_author_name
'Eric Bosch'
'Charles L. Barnes'
'Nathan L. Brennan'
'Galen L. Eakins'
'Bryan E. Breyfogle'

_publ_section_title
;
 Cation-Induced \p-Stacking
;
_journal_name_full 'Journal of Organic Chemistry'
_journal_page_first 3931
_journal_page_last 3934
_journal_paper_doi 10.1021/jo800343f
_journal_volume 73
_journal_year 2008
_chemical_formula_sum 'C55 H34 Cl4 N2 Pd'
_chemical_formula_weight 971.04
_chemical_name_systematic
; 
 ? 
;
_space_group_IT_number 14
_symmetry_cell_setting monoclinic
_symmetry_space_group_name_Hall '-P 2yn'
_symmetry_space_group_name_H-M 'P 1 21/n 1'
_atom_sites_solution_hydrogens geom
_atom_sites_solution_primary direct
_atom_sites_solution_secondary difmap
_audit_creation_method SHELXL-97
_cell_angle_alpha 90.00
_cell_angle_beta 106.7990(10)
_cell_angle_gamma 90.00
_cell_formula_units_Z 4
_cell_length_a 13.0636(7)
_cell_length_b 16.6814(9)
_cell_length_c 20.7723(11)
_cell_measurement_reflns_used 5078
_cell_measurement_temperature 173(2)
_cell_measurement_theta_max 25.6
_cell_measurement_theta_min 2.4
_cell_volume 4333.5(4)
_computing_cell_refinement 'SAINT (Bruker, 1998)'
_computing_data_collection 'SMART (Bruker, 1998)'
_computing_data_reduction 'SAINT (Bruker, 1998)'
_computing_molecular_graphics 'ORTEP-III (Burnett & Johnson, 1996)'
_computing_publication_material 'CIFTAB (Sheldrick, 1997)'
_computing_structure_refinement 'SHELXL-97 (Sheldrick, 1997)'
_computing_structure_solution 'SHELXS-97 (Sheldrick, 1997)'
_diffrn_ambient_temperature 173(2)
_diffrn_measured_fraction_theta_full 0.995
_diffrn_measured_fraction_theta_max 0.995
_diffrn_measurement_device_type 'Bruker SMART CCD area detector'
_diffrn_measurement_method 'omega scans'
_diffrn_radiation_monochromator graphite
_diffrn_radiation_source 'fine-focus sealed tube'
_diffrn_radiation_type MoK\a
_diffrn_radiation_wavelength 0.71073
_diffrn_reflns_av_R_equivalents 0.0489
_diffrn_reflns_av_sigmaI/netI 0.0646
_diffrn_reflns_limit_h_max 15
_diffrn_reflns_limit_h_min -16
_diffrn_reflns_limit_k_max 21
_diffrn_reflns_limit_k_min -21
_diffrn_reflns_limit_l_max 26
_diffrn_reflns_limit_l_min -20
_diffrn_reflns_number 26642
_diffrn_reflns_theta_full 27.13
_diffrn_reflns_theta_max 27.13
_diffrn_reflns_theta_min 1.59
_diffrn_standards_decay_% 0.0
_exptl_absorpt_coefficient_mu 0.717
_exptl_absorpt_correction_T_max 0.9318
_exptl_absorpt_correction_T_min 0.7158
_exptl_absorpt_correction_type multi-scan
_exptl_absorpt_process_details
;
 Data were corrected for decay and absorption using the program SADABS 
 based on the method of R.H. Blessing (Acta Cryst. A51, 33-38, 1995).
;
_exptl_crystal_colour yellow
_exptl_crystal_density_diffrn 1.488
_exptl_crystal_density_method 'not measured'
_exptl_crystal_description prism
_exptl_crystal_F_000 1968
_exptl_crystal_size_max 0.50
_exptl_crystal_size_mid 0.15
_exptl_crystal_size_min 0.10
_refine_diff_density_max 1.005
_refine_diff_density_min -0.925
_refine_diff_density_rms 0.091
_refine_ls_extinction_method none
_refine_ls_goodness_of_fit_ref 1.022
_refine_ls_hydrogen_treatment mixed
_refine_ls_matrix_type full
_refine_ls_number_parameters 561
_refine_ls_number_reflns 9548
_refine_ls_number_restraints 0
_refine_ls_restrained_S_all 1.022
_refine_ls_R_factor_all 0.0893
_refine_ls_R_factor_gt 0.0460
_refine_ls_shift/su_max 0.001
_refine_ls_shift/su_mean 0.000
_refine_ls_structure_factor_coef Fsqd
_refine_ls_weighting_details 'calc w=1/[\s^2^(Fo^2^)+(0.0558P)^2^+4.1490P] where P=(Fo^2^+2Fc^2^)/3'
_refine_ls_weighting_scheme calc
_refine_ls_wR_factor_gt 0.1096
_refine_ls_wR_factor_ref 0.1275
_reflns_number_gt 6172
_reflns_number_total 9548
_reflns_threshold_expression >2sigma(I)
_cod_data_source_file jo800343f-File001.cif
_cod_data_source_block PiPd
_cod_depositor_comments
;
The following automatic conversions were performed:
'_symmetry_cell_setting' value 'MONOCLINIC' changed to 'monoclinic'
according to '/home/saulius/struct/CIF-dictionaries/cif_core.dic'
dictionary named 'cif_core.dic' version 2.4.1 from 2010-06-29.

Automatic conversion script
Id: cif_fix_enum 1527 2010-12-29 10:47:43Z saulius 
;
_cod_original_sg_symbol_H-M 'P 21/n'
_cod_database_code 4023414

loop_
_symmetry_equiv_pos_as_xyz
'x, y, z'
'-x+1/2, y+1/2, -z+1/2'
'-x, -y, -z'
'x-1/2, -y-1/2, z-1/2'

loop_
_atom_site_label
_atom_site_type_symbol
_atom_site_fract_x
_atom_site_fract_y
_atom_site_fract_z
_atom_site_U_iso_or_equiv
_atom_site_adp_type
_atom_site_occupancy
_atom_site_symmetry_multiplicity
_atom_site_calc_flag
_atom_site_refinement_flags
_atom_site_disorder_assembly
_atom_site_disorder_group
Pd1 Pd 0.77617(2) 0.103702(16) 0.173459(14) 0.02482(9) Uani 1 1 d . . .
Cl1 Cl 0.82053(8) 0.10357(6) 0.07449(5) 0.0388(2) Uani 1 1 d . . .
Cl2 Cl 0.74146(8) 0.10291(6) 0.27642(5) 0.0364(2) Uani 1 1 d . . .
N1 N 0.7943(2) 0.22507(18) 0.18109(15) 0.0255(7) Uani 1 1 d . . .
N2 N 0.7513(2) -0.01685(17) 0.16150(15) 0.0271(7) Uani 1 1 d . . .
C1 C 1.1280(3) 0.0562(2) 0.1671(2) 0.0334(9) Uani 1 1 d . . .
H1 H 1.0556 0.0454 0.1432 0.040 Uiso 1 1 calc R . .
C2 C 1.2091(3) 0.0029(2) 0.1606(2) 0.0339(9) Uani 1 1 d . . .
C3 C 1.1821(3) -0.0664(3) 0.1212(2) 0.0414(10) Uani 1 1 d . . .
H3 H 1.1092 -0.0773 0.0983 0.050 Uiso 1 1 calc R . .
C4 C 1.2606(4) -0.1190(3) 0.1152(2) 0.0487(12) Uani 1 1 d . . .
H4 H 1.2418 -0.1661 0.0887 0.058 Uiso 1 1 calc R . .
C5 C 1.3662(4) -0.1030(3) 0.1481(2) 0.0456(11) Uani 1 1 d . . .
H5 H 1.4200 -0.1394 0.1441 0.055 Uiso 1 1 calc R . .
C6 C 1.3949(3) -0.0351(3) 0.1865(2) 0.0399(10) Uani 1 1 d . . .
H6 H 1.4683 -0.0252 0.2084 0.048 Uiso 1 1 calc R . .
C7 C 1.3176(3) 0.0201(2) 0.1942(2) 0.0334(9) Uani 1 1 d . . .
C8 C 1.3445(3) 0.0915(2) 0.2356(2) 0.0333(9) Uani 1 1 d . . .
C9 C 1.4502(3) 0.1125(3) 0.2701(2) 0.0430(11) Uani 1 1 d . . .
H9 H 1.5072 0.0802 0.2648 0.052 Uiso 1 1 calc R . .
C10 C 1.4732(4) 0.1784(3) 0.3111(3) 0.0520(13) Uani 1 1 d . . .
H10 H 1.5454 0.1908 0.3344 0.062 Uiso 1 1 calc R . .
C11 C 1.3909(4) 0.2272(3) 0.3188(3) 0.0541(13) Uani 1 1 d . . .
H11 H 1.4070 0.2728 0.3474 0.065 Uiso 1 1 calc R . .
C12 C 1.2865(3) 0.2093(2) 0.2851(2) 0.0409(10) Uani 1 1 d . . .
H12 H 1.2309 0.2430 0.2903 0.049 Uiso 1 1 calc R . .
C13 C 1.2608(3) 0.1421(2) 0.2430(2) 0.0336(9) Uani 1 1 d . . .
C14 C 1.1517(3) 0.1229(2) 0.2070(2) 0.0315(9) Uani 1 1 d . . .
C15 C 1.0645(3) 0.1726(2) 0.2110(2) 0.0320(9) Uani 1 1 d . . .
C16 C 0.9846(3) 0.2088(2) 0.20933(19) 0.0308(9) Uani 1 1 d . . .
C17 C 0.8929(3) 0.2594(2) 0.20074(19) 0.0279(8) Uani 1 1 d . . .
C18 C 0.9054(3) 0.3418(2) 0.2095(2) 0.0336(9) Uani 1 1 d . . .
H18 H 0.9751 0.3642 0.2248 0.040 Uiso 1 1 calc R . .
C19 C 0.8175(3) 0.3909(2) 0.1962(2) 0.0352(9) Uani 1 1 d . . .
H19 H 0.8255 0.4472 0.2021 0.042 Uiso 1 1 calc R . .
C20 C 0.7176(3) 0.3568(2) 0.1742(2) 0.0324(9) Uani 1 1 d . . .
H20 H 0.6555 0.3897 0.1636 0.039 Uiso 1 1 calc R . .
C21 C 0.7078(3) 0.2735(2) 0.16743(18) 0.0270(8) Uani 1 1 d . . .
C22 C 0.6039(3) 0.2382(2) 0.1426(2) 0.0325(9) Uani 1 1 d . . .
C23 C 0.5146(3) 0.2164(2) 0.1180(2) 0.0332(9) Uani 1 1 d . . .
C24 C 0.4100(3) 0.1844(2) 0.08583(19) 0.0309(9) Uani 1 1 d . . .
C25 C 0.3185(3) 0.2318(3) 0.0735(2) 0.0387(10) Uani 1 1 d . . .
H25 H 0.3253 0.2861 0.0878 0.046 Uiso 1 1 calc R . .
C26 C 0.2179(3) 0.2017(3) 0.0411(2) 0.0376(10) Uani 1 1 d . . .
C27 C 0.2077(3) 0.1217(3) 0.0204(2) 0.0339(9) Uani 1 1 d . . .
C28 C 0.2984(3) 0.0730(3) 0.0325(2) 0.0343(9) Uani 1 1 d . . .
H28 H 0.2914 0.0186 0.0183 0.041 Uiso 1 1 calc R . .
C29 C 0.3998(3) 0.1040(2) 0.06541(19) 0.0302(8) Uani 1 1 d . . .
C30 C 0.4934(3) 0.0525(2) 0.0804(2) 0.0314(9) Uani 1 1 d . . .
C31 C 0.5716(3) 0.0124(2) 0.0975(2) 0.0320(9) Uani 1 1 d . . .
C32 C 0.6556(3) -0.0445(2) 0.12193(19) 0.0292(9) Uani 1 1 d . . .
C33 C 0.6385(3) -0.1257(2) 0.1073(2) 0.0359(10) Uani 1 1 d . . .
H33 H 0.5711 -0.1436 0.0796 0.043 Uiso 1 1 calc R . .
C34 C 0.7201(3) -0.1807(2) 0.1332(2) 0.0422(11) Uani 1 1 d . . .
H34 H 0.7095 -0.2362 0.1232 0.051 Uiso 1 1 calc R . .
C35 C 0.8163(3) -0.1529(2) 0.1736(2) 0.0387(10) Uani 1 1 d . . .
H35 H 0.8731 -0.1893 0.1920 0.046 Uiso 1 1 calc R . .
C36 C 0.8303(3) -0.0710(2) 0.1876(2) 0.0292(8) Uani 1 1 d . . .
C37 C 0.9272(3) -0.0410(2) 0.2335(2) 0.0316(9) Uani 1 1 d . . .
C38 C 1.0051(3) -0.0188(2) 0.2759(2) 0.0330(9) Uani 1 1 d . . .
C39 C 1.0910(3) 0.0154(2) 0.3276(2) 0.0343(9) Uani 1 1 d . . .
C40 C 1.1982(3) -0.0164(2) 0.3433(2) 0.0350(9) Uani 1 1 d . . .
C41 C 1.2210(3) -0.0838(3) 0.3125(2) 0.0410(11) Uani 1 1 d . . .
H41 H 1.1651 -0.1115 0.2808 0.049 Uiso 1 1 calc R . .
C42 C 1.3255(4) -0.1121(3) 0.3274(2) 0.0473(11) Uani 1 1 d . . .
H42 H 1.3413 -0.1595 0.3068 0.057 Uiso 1 1 calc R . .
C43 C 1.4063(4) -0.0696(3) 0.3728(2) 0.0456(11) Uani 1 1 d . . .
H43 H 1.4782 -0.0872 0.3816 0.055 Uiso 1 1 calc R . .
C44 C 1.3850(4) -0.0041(3) 0.4047(2) 0.0481(12) Uani 1 1 d . . .
H44 H 1.4421 0.0224 0.4364 0.058 Uiso 1 1 calc R . .
C45 C 1.2813(3) 0.0257(3) 0.3924(2) 0.0387(10) Uani 1 1 d . . .
C46 C 1.2530(4) 0.0951(2) 0.4266(2) 0.0390(10) Uani 1 1 d . . .
C47 C 1.3304(4) 0.1367(3) 0.4778(2) 0.0482(12) Uani 1 1 d . . .
H47 H 1.4032 0.1204 0.4890 0.058 Uiso 1 1 calc R . .
C48 C 1.3024(4) 0.1998(3) 0.5115(2) 0.0541(13) Uani 1 1 d . . .
H48 H 1.3556 0.2263 0.5459 0.065 Uiso 1 1 calc R . .
C49 C 1.1961(4) 0.2253(3) 0.4956(3) 0.0551(13) Uani 1 1 d . . .
H49 H 1.1773 0.2689 0.5194 0.066 Uiso 1 1 calc R . .
C50 C 1.1196(4) 0.1881(3) 0.4463(2) 0.0450(11) Uani 1 1 d . . .
H50 H 1.0478 0.2065 0.4351 0.054 Uiso 1 1 calc R . .
C51 C 1.1463(4) 0.1211(3) 0.4109(2) 0.0412(11) Uani 1 1 d . . .
C52 C 1.0673(4) 0.0823(3) 0.3603(2) 0.0414(11) Uani 1 1 d . . .
H52 H 0.9961 0.1022 0.3482 0.050 Uiso 1 1 calc R . .
C53 C 0.1206(3) 0.2548(3) 0.0290(3) 0.0580(14) Uani 1 1 d . . .
H53A H 0.0819 0.2551 -0.0190 0.087 Uiso 1 1 calc R . .
H53B H 0.1430 0.3095 0.0437 0.087 Uiso 1 1 calc R . .
H53C H 0.0737 0.2343 0.0545 0.087 Uiso 1 1 calc R . .
C54 C 0.0995(3) 0.0875(3) -0.0145(2) 0.0457(12) Uani 1 1 d . . .
H54A H 0.0528 0.0930 0.0146 0.069 Uiso 1 1 calc R . .
H54B H 0.1068 0.0307 -0.0243 0.069 Uiso 1 1 calc R . .
H54C H 0.0684 0.1166 -0.0566 0.069 Uiso 1 1 calc R . .
Cl1S Cl 0.68528(18) 0.05749(14) 0.43465(11) 0.1177(7) Uani 1 1 d . . .
Cl2S Cl 0.9104(2) 0.09047(13) 0.50571(13) 0.1284(8) Uani 1 1 d . . .
C1S C 0.8187(5) 0.0288(4) 0.4476(3) 0.0739(17) Uani 1 1 d . . .
H1S1 H 0.8354 0.0303 0.4041 0.089 Uiso 1 1 calc R . .
H1S2 H 0.8277 -0.0272 0.4641 0.089 Uiso 1 1 calc R . .

loop_
_atom_site_aniso_label
_atom_site_aniso_U_11
_atom_site_aniso_U_22
_atom_site_aniso_U_33
_atom_site_aniso_U_23
_atom_site_aniso_U_13
_atom_site_aniso_U_12
Pd1 0.02164(14) 0.01961(14) 0.03258(17) -0.00158(13) 0.00683(11) -0.00126(12)
Cl1 0.0487(6) 0.0343(5) 0.0368(5) -0.0046(5) 0.0179(5) -0.0052(5)
Cl2 0.0425(6) 0.0312(5) 0.0396(6) 0.0001(4) 0.0181(5) -0.0025(5)
N1 0.0223(16) 0.0230(16) 0.0322(18) -0.0011(13) 0.0095(14) -0.0021(12)
N2 0.0236(16) 0.0208(16) 0.0370(19) 0.0017(13) 0.0086(14) 0.0009(12)
C1 0.0217(19) 0.042(2) 0.035(2) 0.0070(19) 0.0056(17) 0.0014(17)
C2 0.028(2) 0.042(2) 0.032(2) 0.0076(18) 0.0092(17) 0.0068(18)
C3 0.031(2) 0.052(3) 0.040(3) -0.004(2) 0.0075(19) 0.005(2)
C4 0.050(3) 0.050(3) 0.048(3) -0.006(2) 0.017(2) 0.008(2)
C5 0.041(2) 0.053(3) 0.045(3) 0.007(2) 0.016(2) 0.016(2)
C6 0.029(2) 0.051(3) 0.041(2) 0.010(2) 0.0114(19) 0.011(2)
C7 0.027(2) 0.042(2) 0.032(2) 0.0116(18) 0.0096(17) 0.0055(18)
C8 0.027(2) 0.036(2) 0.038(2) 0.0122(18) 0.0123(17) 0.0022(17)
C9 0.028(2) 0.039(3) 0.059(3) 0.011(2) 0.009(2) 0.0016(19)
C10 0.030(2) 0.044(3) 0.073(3) 0.009(2) 0.001(2) -0.009(2)
C11 0.042(3) 0.038(3) 0.074(4) -0.003(2) 0.003(2) -0.005(2)
C12 0.033(2) 0.034(2) 0.053(3) 0.002(2) 0.008(2) 0.0013(18)
C13 0.029(2) 0.035(2) 0.036(2) 0.0105(18) 0.0083(18) -0.0014(17)
C14 0.0227(19) 0.037(2) 0.036(2) 0.0091(18) 0.0098(17) 0.0015(16)
C15 0.029(2) 0.027(2) 0.040(2) 0.0020(17) 0.0089(18) -0.0037(16)
C16 0.025(2) 0.030(2) 0.035(2) -0.0004(17) 0.0052(17) -0.0044(17)
C17 0.0240(19) 0.027(2) 0.033(2) -0.0015(16) 0.0086(16) -0.0014(16)
C18 0.027(2) 0.029(2) 0.043(2) -0.0035(18) 0.0074(18) -0.0070(17)
C19 0.036(2) 0.023(2) 0.046(2) -0.0061(18) 0.0104(18) -0.0034(18)
C20 0.029(2) 0.026(2) 0.042(2) -0.0020(18) 0.0106(18) 0.0061(16)
C21 0.0252(19) 0.027(2) 0.028(2) -0.0023(16) 0.0068(16) 0.0004(16)
C22 0.028(2) 0.028(2) 0.042(2) -0.0026(18) 0.0108(18) 0.0027(17)
C23 0.027(2) 0.031(2) 0.040(2) 0.0001(18) 0.0083(18) 0.0023(17)
C24 0.0244(19) 0.034(2) 0.033(2) 0.0008(17) 0.0052(17) -0.0025(17)
C25 0.033(2) 0.032(2) 0.049(3) -0.0011(19) 0.009(2) 0.0026(18)
C26 0.025(2) 0.042(3) 0.041(2) 0.001(2) 0.0033(18) 0.0046(18)
C27 0.0233(19) 0.046(3) 0.031(2) 0.0002(18) 0.0046(16) -0.0026(17)
C28 0.026(2) 0.035(2) 0.039(2) 0.0001(18) 0.0064(18) 0.0002(17)
C29 0.0241(18) 0.035(2) 0.030(2) 0.0049(18) 0.0049(15) 0.0002(17)
C30 0.028(2) 0.030(2) 0.035(2) -0.0016(17) 0.0068(17) -0.0084(17)
C31 0.024(2) 0.029(2) 0.042(2) -0.0019(18) 0.0066(17) -0.0065(17)
C32 0.025(2) 0.026(2) 0.036(2) -0.0021(16) 0.0069(17) -0.0007(15)
C33 0.033(2) 0.029(2) 0.044(2) -0.0037(18) 0.0086(19) -0.0053(17)
C34 0.044(3) 0.025(2) 0.058(3) -0.009(2) 0.016(2) -0.0022(19)
C35 0.037(2) 0.028(2) 0.051(3) 0.0001(19) 0.013(2) 0.0082(18)
C36 0.025(2) 0.0257(19) 0.039(2) 0.0022(17) 0.0127(17) 0.0011(16)
C37 0.030(2) 0.027(2) 0.040(2) 0.0042(17) 0.0131(19) 0.0070(17)
C38 0.032(2) 0.029(2) 0.038(2) 0.0051(18) 0.0113(19) 0.0062(17)
C39 0.036(2) 0.032(2) 0.032(2) 0.0040(18) 0.0063(18) -0.0049(18)
C40 0.038(2) 0.035(2) 0.032(2) 0.0074(18) 0.0095(18) -0.0031(18)
C41 0.036(2) 0.047(3) 0.037(3) 0.0028(19) 0.006(2) -0.002(2)
C42 0.049(3) 0.049(3) 0.045(3) -0.004(2) 0.016(2) 0.007(2)
C43 0.035(2) 0.056(3) 0.043(3) 0.002(2) 0.007(2) 0.008(2)
C44 0.044(3) 0.055(3) 0.041(3) 0.005(2) 0.007(2) -0.001(2)
C45 0.036(2) 0.044(3) 0.035(2) 0.0131(19) 0.0084(19) 0.0025(19)
C46 0.046(3) 0.035(2) 0.035(2) 0.0043(19) 0.011(2) -0.005(2)
C47 0.049(3) 0.047(3) 0.043(3) 0.001(2) 0.003(2) -0.004(2)
C48 0.065(3) 0.045(3) 0.048(3) -0.006(2) 0.010(3) -0.009(2)
C49 0.072(4) 0.044(3) 0.055(3) -0.004(2) 0.026(3) -0.005(3)
C50 0.055(3) 0.038(2) 0.049(3) 0.003(2) 0.027(2) 0.001(2)
C51 0.050(3) 0.037(3) 0.039(2) 0.0056(19) 0.017(2) -0.002(2)
C52 0.046(3) 0.038(3) 0.040(2) 0.0064(19) 0.012(2) -0.007(2)
C53 0.033(3) 0.056(3) 0.078(4) -0.012(3) 0.005(2) 0.009(2)
C54 0.026(2) 0.057(3) 0.048(3) -0.009(2) -0.0007(19) -0.001(2)
Cl1S 0.1236(17) 0.1358(18) 0.1116(15) 0.0466(14) 0.0625(13) 0.0457(14)
Cl2S 0.162(2) 0.1068(16) 0.1420(19) -0.0213(14) 0.0841(17) -0.0095(15)
C1S 0.085(4) 0.068(4) 0.073(4) 0.002(3) 0.030(3) 0.001(3)

loop_
_atom_type_symbol
_atom_type_description
_atom_type_scat_dispersion_real
_atom_type_scat_dispersion_imag
_atom_type_scat_source
C C 0.0033 0.0016 'International Tables Vol C Tables 4.2.6.8 and 6.1.1.4'
H H 0.0000 0.0000 'International Tables Vol C Tables 4.2.6.8 and 6.1.1.4'
N N 0.0061 0.0033 'International Tables Vol C Tables 4.2.6.8 and 6.1.1.4'
Cl Cl 0.1484 0.1585 'International Tables Vol C Tables 4.2.6.8 and 6.1.1.4'
Pd Pd -0.9988 1.0072 'International Tables Vol C Tables 4.2.6.8 and 6.1.1.4'

loop_
_geom_angle_atom_site_label_1
_geom_angle_atom_site_label_2
_geom_angle_atom_site_label_3
_geom_angle
_geom_angle_site_symmetry_1
_geom_angle_site_symmetry_3
_geom_angle_publ_flag
N1 Pd1 N2 177.00(12) . . ?
N1 Pd1 Cl1 90.96(9) . . ?
N2 Pd1 Cl1 87.85(9) . . ?
N1 Pd1 Cl2 89.04(9) . . ?
N2 Pd1 Cl2 92.30(9) . . ?
Cl1 Pd1 Cl2 176.79(4) . . ?
C21 N1 C17 118.3(3) . . ?
C21 N1 Pd1 120.4(2) . . ?
C17 N1 Pd1 121.4(2) . . ?
C36 N2 C32 118.2(3) . . ?
C36 N2 Pd1 122.0(2) . . ?
C32 N2 Pd1 119.6(2) . . ?
C14 C1 C2 121.5(4) . . ?
C3 C2 C7 120.2(4) . . ?
C3 C2 C1 120.3(4) . . ?
C7 C2 C1 119.6(4) . . ?
C4 C3 C2 120.5(4) . . ?
C5 C4 C3 119.7(4) . . ?
C6 C5 C4 120.9(4) . . ?
C5 C6 C7 121.4(4) . . ?
C6 C7 C2 117.3(4) . . ?
C6 C7 C8 123.0(4) . . ?
C2 C7 C8 119.6(4) . . ?
C9 C8 C13 118.0(4) . . ?
C9 C8 C7 122.7(4) . . ?
C13 C8 C7 119.2(3) . . ?
C10 C9 C8 121.6(4) . . ?
C9 C10 C11 120.2(4) . . ?
C12 C11 C10 119.9(4) . . ?
C11 C12 C13 121.1(4) . . ?
C12 C13 C8 119.2(4) . . ?
C12 C13 C14 121.6(4) . . ?
C8 C13 C14 119.1(4) . . ?
C1 C14 C15 117.5(3) . . ?
C1 C14 C13 120.8(4) . . ?
C15 C14 C13 121.7(4) . . ?
C16 C15 C14 173.0(4) . . ?
C15 C16 C17 172.0(4) . . ?
N1 C17 C18 121.4(3) . . ?
N1 C17 C16 118.3(3) . . ?
C18 C17 C16 120.2(3) . . ?
C19 C18 C17 120.3(4) . . ?
C18 C19 C20 118.6(4) . . ?
C19 C20 C21 119.6(4) . . ?
N1 C21 C20 121.8(3) . . ?
N1 C21 C22 118.6(3) . . ?
C20 C21 C22 119.6(3) . . ?
C23 C22 C21 172.9(4) . . ?
C22 C23 C24 175.2(4) . . ?
C25 C24 C29 119.0(3) . . ?
C25 C24 C23 121.6(4) . . ?
C29 C24 C23 119.3(3) . . ?
C26 C25 C24 121.8(4) . . ?
C25 C26 C27 119.2(4) . . ?
C25 C26 C53 120.2(4) . . ?
C27 C26 C53 120.6(4) . . ?
C26 C27 C28 120.0(4) . . ?
C26 C27 C54 120.3(4) . . ?
C28 C27 C54 119.8(4) . . ?
C27 C28 C29 120.3(4) . . ?
C24 C29 C28 119.7(3) . . ?
C24 C29 C30 120.1(3) . . ?
C28 C29 C30 120.2(4) . . ?
C31 C30 C29 175.0(4) . . ?
C30 C31 C32 171.0(4) . . ?
N2 C32 C33 121.5(3) . . ?
N2 C32 C31 117.8(3) . . ?
C33 C32 C31 120.7(3) . . ?
C34 C33 C32 120.0(4) . . ?
C35 C34 C33 118.6(4) . . ?
C34 C35 C36 119.8(4) . . ?
N2 C36 C35 121.9(3) . . ?
N2 C36 C37 117.0(3) . . ?
C35 C36 C37 121.0(3) . . ?
C38 C37 C36 174.5(4) . . ?
C37 C38 C39 173.4(4) . . ?
C52 C39 C38 116.9(4) . . ?
C52 C39 C40 121.6(4) . . ?
C38 C39 C40 121.5(4) . . ?
C41 C40 C45 120.7(4) . . ?
C41 C40 C39 121.6(4) . . ?
C45 C40 C39 117.7(4) . . ?
C40 C41 C42 120.5(4) . . ?
C43 C42 C41 118.8(4) . . ?
C44 C43 C42 121.6(4) . . ?
C43 C44 C45 121.7(4) . . ?
C44 C45 C40 116.7(4) . . ?
C44 C45 C46 124.2(4) . . ?
C40 C45 C46 119.1(4) . . ?
C51 C46 C47 117.8(4) . . ?
C51 C46 C45 120.4(4) . . ?
C47 C46 C45 121.7(4) . . ?
C48 C47 C46 121.4(5) . . ?
C47 C48 C49 120.5(5) . . ?
C50 C49 C48 120.2(5) . . ?
C49 C50 C51 120.6(5) . . ?
C52 C51 C46 119.9(4) . . ?
C52 C51 C50 120.6(4) . . ?
C46 C51 C50 119.6(4) . . ?
C39 C52 C51 121.2(4) . . ?
Cl1S C1S Cl2S 113.3(3) . . ?

loop_
_geom_bond_atom_site_label_1
_geom_bond_atom_site_label_2
_geom_bond_distance
_geom_bond_site_symmetry_2
_geom_bond_publ_flag
Pd1 N1 2.039(3) . ?
Pd1 N2 2.041(3) . ?
Pd1 Cl1 2.2914(11) . ?
Pd1 Cl2 2.3110(10) . ?
N1 C21 1.351(4) . ?
N1 C17 1.360(4) . ?
N2 C36 1.361(5) . ?
N2 C32 1.362(4) . ?
C1 C14 1.368(6) . ?
C1 C2 1.420(5) . ?
C2 C3 1.401(6) . ?
C2 C7 1.417(5) . ?
C3 C4 1.383(6) . ?
C4 C5 1.377(6) . ?
C5 C6 1.374(6) . ?
C6 C7 1.409(5) . ?
C7 C8 1.452(6) . ?
C8 C9 1.404(6) . ?
C8 C13 1.424(5) . ?
C9 C10 1.370(6) . ?
C10 C11 1.394(6) . ?
C11 C12 1.374(6) . ?
C12 C13 1.402(6) . ?
C13 C14 1.441(5) . ?
C14 C15 1.432(5) . ?
C15 C16 1.197(5) . ?
C16 C17 1.433(5) . ?
C17 C18 1.389(5) . ?
C18 C19 1.372(5) . ?
C19 C20 1.376(5) . ?
C20 C21 1.400(5) . ?
C21 C22 1.432(5) . ?
C22 C23 1.187(5) . ?
C23 C24 1.439(5) . ?
C24 C25 1.393(5) . ?
C24 C29 1.401(5) . ?
C25 C26 1.386(5) . ?
C26 C27 1.396(6) . ?
C26 C53 1.510(6) . ?
C27 C28 1.398(5) . ?
C27 C54 1.502(5) . ?
C28 C29 1.402(5) . ?
C29 C30 1.453(5) . ?
C30 C31 1.187(5) . ?
C31 C32 1.429(5) . ?
C32 C33 1.393(5) . ?
C33 C34 1.390(6) . ?
C34 C35 1.374(6) . ?
C35 C36 1.397(5) . ?
C36 C37 1.437(5) . ?
C37 C38 1.196(5) . ?
C38 C39 1.428(5) . ?
C39 C52 1.387(6) . ?
C39 C40 1.444(6) . ?
C40 C41 1.369(6) . ?
C40 C45 1.439(6) . ?
C41 C42 1.392(6) . ?
C42 C43 1.389(6) . ?
C43 C44 1.348(6) . ?
C44 C45 1.397(6) . ?
C45 C46 1.459(6) . ?
C46 C51 1.405(6) . ?
C46 C47 1.420(6) . ?
C47 C48 1.371(7) . ?
C48 C49 1.399(7) . ?
C49 C50 1.357(6) . ?
C50 C51 1.435(6) . ?
C51 C52 1.401(6) . ?
Cl1S C1S 1.751(6) . ?
Cl2S C1S 1.765(6) . ?

loop_
_geom_torsion_atom_site_label_1
_geom_torsion_atom_site_label_2
_geom_torsion_atom_site_label_3
_geom_torsion_atom_site_label_4
_geom_torsion
_geom_torsion_site_symmetry_1
_geom_torsion_site_symmetry_2
_geom_torsion_site_symmetry_3
_geom_torsion_site_symmetry_4
_geom_torsion_publ_flag
N2 Pd1 N1 C21 38(2) . . . . ?
Cl1 Pd1 N1 C21 104.6(3) . . . . ?
Cl2 Pd1 N1 C21 -78.6(3) . . . . ?
N2 Pd1 N1 C17 -143(2) . . . . ?
Cl1 Pd1 N1 C17 -76.3(3) . . . . ?
Cl2 Pd1 N1 C17 100.5(3) . . . . ?
N1 Pd1 N2 C36 158(2) . . . . ?
Cl1 Pd1 N2 C36 91.2(3) . . . . ?
Cl2 Pd1 N2 C36 -85.6(3) . . . . ?
N1 Pd1 N2 C32 -17(2) . . . . ?
Cl1 Pd1 N2 C32 -83.6(3) . . . . ?
Cl2 Pd1 N2 C32 99.6(3) . . . . ?
C14 C1 C2 C3 177.8(4) . . . . ?
C14 C1 C2 C7 -2.2(6) . . . . ?
C7 C2 C3 C4 0.8(6) . . . . ?
C1 C2 C3 C4 -179.2(4) . . . . ?
C2 C3 C4 C5 -0.3(7) . . . . ?
C3 C4 C5 C6 -0.3(7) . . . . ?
C4 C5 C6 C7 0.5(7) . . . . ?
C5 C6 C7 C2 0.0(6) . . . . ?
C5 C6 C7 C8 178.5(4) . . . . ?
C3 C2 C7 C6 -0.6(6) . . . . ?
C1 C2 C7 C6 179.4(4) . . . . ?
C3 C2 C7 C8 -179.1(4) . . . . ?
C1 C2 C7 C8 0.9(6) . . . . ?
C6 C7 C8 C9 1.8(6) . . . . ?
C2 C7 C8 C9 -179.7(4) . . . . ?
C6 C7 C8 C13 -177.1(4) . . . . ?
C2 C7 C8 C13 1.4(6) . . . . ?
C13 C8 C9 C10 1.7(6) . . . . ?
C7 C8 C9 C10 -177.2(4) . . . . ?
C8 C9 C10 C11 -0.9(7) . . . . ?
C9 C10 C11 C12 -0.1(8) . . . . ?
C10 C11 C12 C13 0.4(7) . . . . ?
C11 C12 C13 C8 0.4(6) . . . . ?
C11 C12 C13 C14 -179.7(4) . . . . ?
C9 C8 C13 C12 -1.4(6) . . . . ?
C7 C8 C13 C12 177.6(4) . . . . ?
C9 C8 C13 C14 178.7(4) . . . . ?
C7 C8 C13 C14 -2.4(5) . . . . ?
C2 C1 C14 C15 -179.4(4) . . . . ?
C2 C1 C14 C13 1.2(6) . . . . ?
C12 C13 C14 C1 -178.8(4) . . . . ?
C8 C13 C14 C1 1.1(6) . . . . ?
C12 C13 C14 C15 1.8(6) . . . . ?
C8 C13 C14 C15 -178.3(4) . . . . ?
C1 C14 C15 C16 -3(4) . . . . ?
C13 C14 C15 C16 176(3) . . . . ?
C14 C15 C16 C17 -96(4) . . . . ?
C21 N1 C17 C18 2.7(5) . . . . ?
Pd1 N1 C17 C18 -176.4(3) . . . . ?
C21 N1 C17 C16 -174.4(3) . . . . ?
Pd1 N1 C17 C16 6.4(5) . . . . ?
C15 C16 C17 N1 124(3) . . . . ?
C15 C16 C17 C18 -54(3) . . . . ?
N1 C17 C18 C19 -2.2(6) . . . . ?
C16 C17 C18 C19 174.9(4) . . . . ?
C17 C18 C19 C20 0.0(6) . . . . ?
C18 C19 C20 C21 1.5(6) . . . . ?
C17 N1 C21 C20 -1.1(5) . . . . ?
Pd1 N1 C21 C20 178.0(3) . . . . ?
C17 N1 C21 C22 176.1(3) . . . . ?
Pd1 N1 C21 C22 -4.8(5) . . . . ?
C19 C20 C21 N1 -1.0(6) . . . . ?
C19 C20 C21 C22 -178.2(4) . . . . ?
N1 C21 C22 C23 -146(3) . . . . ?
C20 C21 C22 C23 31(4) . . . . ?
C21 C22 C23 C24 119(5) . . . . ?
C22 C23 C24 C25 -159(5) . . . . ?
C22 C23 C24 C29 20(6) . . . . ?
C29 C24 C25 C26 -0.6(6) . . . . ?
C23 C24 C25 C26 178.5(4) . . . . ?
C24 C25 C26 C27 0.3(6) . . . . ?
C24 C25 C26 C53 179.7(4) . . . . ?
C25 C26 C27 C28 -0.1(6) . . . . ?
C53 C26 C27 C28 -179.5(4) . . . . ?
C25 C26 C27 C54 179.7(4) . . . . ?
C53 C26 C27 C54 0.3(6) . . . . ?
C26 C27 C28 C29 0.2(6) . . . . ?
C54 C27 C28 C29 -179.6(4) . . . . ?
C25 C24 C29 C28 0.7(6) . . . . ?
C23 C24 C29 C28 -178.4(4) . . . . ?
C25 C24 C29 C30 -177.2(4) . . . . ?
C23 C24 C29 C30 3.7(6) . . . . ?
C27 C28 C29 C24 -0.5(6) . . . . ?
C27 C28 C29 C30 177.4(4) . . . . ?
C24 C29 C30 C31 50(5) . . . . ?
C28 C29 C30 C31 -128(5) . . . . ?
C29 C30 C31 C32 80(6) . . . . ?
C36 N2 C32 C33 -1.0(6) . . . . ?
Pd1 N2 C32 C33 174.0(3) . . . . ?
C36 N2 C32 C31 177.0(3) . . . . ?
Pd1 N2 C32 C31 -8.0(5) . . . . ?
C30 C31 C32 N2 -130(3) . . . . ?
C30 C31 C32 C33 48(3) . . . . ?
N2 C32 C33 C34 0.0(6) . . . . ?
C31 C32 C33 C34 -178.0(4) . . . . ?
C32 C33 C34 C35 0.6(7) . . . . ?
C33 C34 C35 C36 -0.2(7) . . . . ?
C32 N2 C36 C35 1.4(6) . . . . ?
Pd1 N2 C36 C35 -173.4(3) . . . . ?
C32 N2 C36 C37 -175.1(3) . . . . ?
Pd1 N2 C36 C37 10.1(5) . . . . ?
C34 C35 C36 N2 -0.9(6) . . . . ?
C34 C35 C36 C37 175.5(4) . . . . ?
N2 C36 C37 C38 105(4) . . . . ?
C35 C36 C37 C38 -71(4) . . . . ?
C36 C37 C38 C39 -85(6) . . . . ?
C37 C38 C39 C52 7(4) . . . . ?
C37 C38 C39 C40 -171(4) . . . . ?
C52 C39 C40 C41 177.9(4) . . . . ?
C38 C39 C40 C41 -4.3(6) . . . . ?
C52 C39 C40 C45 -2.5(6) . . . . ?
C38 C39 C40 C45 175.2(4) . . . . ?
C45 C40 C41 C42 -1.2(6) . . . . ?
C39 C40 C41 C42 178.4(4) . . . . ?
C40 C41 C42 C43 -1.4(7) . . . . ?
C41 C42 C43 C44 2.9(7) . . . . ?
C42 C43 C44 C45 -1.8(7) . . . . ?
C43 C44 C45 C40 -0.7(7) . . . . ?
C43 C44 C45 C46 178.4(4) . . . . ?
C41 C40 C45 C44 2.2(6) . . . . ?
C39 C40 C45 C44 -177.3(4) . . . . ?
C41 C40 C45 C46 -177.0(4) . . . . ?
C39 C40 C45 C46 3.5(6) . . . . ?
C44 C45 C46 C51 179.9(4) . . . . ?
C40 C45 C46 C51 -1.0(6) . . . . ?
C44 C45 C46 C47 -2.3(7) . . . . ?
C40 C45 C46 C47 176.8(4) . . . . ?
C51 C46 C47 C48 0.6(7) . . . . ?
C45 C46 C47 C48 -177.3(4) . . . . ?
C46 C47 C48 C49 -0.6(7) . . . . ?
C47 C48 C49 C50 -0.4(7) . . . . ?
C48 C49 C50 C51 1.3(7) . . . . ?
C47 C46 C51 C52 179.5(4) . . . . ?
C45 C46 C51 C52 -2.6(6) . . . . ?
C47 C46 C51 C50 0.4(6) . . . . ?
C45 C46 C51 C50 178.3(4) . . . . ?
C49 C50 C51 C52 179.5(4) . . . . ?
C49 C50 C51 C46 -1.3(6) . . . . ?
C38 C39 C52 C51 -178.9(4) . . . . ?
C40 C39 C52 C51 -1.0(6) . . . . ?
C46 C51 C52 C39 3.6(6) . . . . ?
C50 C51 C52 C39 -177.3(4) . . . . ?
